data_1573290
loop_
_publ_author_name
'Lindahl, Sarah E.'
'Metzger, Erin M.'
'Chen, Chun-Hsing'
'Pink, Maren'
'Zaleski, Jeffrey M.'

_publ_section_title
;
 Pronounced electronic modulation of geometrically-regulated
 metalloenediyne cyclization
;
_journal_name_full 'Chemical Science'
_journal_paper_doi 10.1039/D4SC05396F
_journal_year 2024
_chemical_formula_moiety 'C42 H40 P2'
_chemical_formula_sum 'C42 H40 P2'
_chemical_formula_weight 606.73
_space_group_IT_number 2
_space_group_name_Hall '-P 1'
_space_group_name_H-M_alt 'P -1'
_symmetry_cell_setting triclinic
_symmetry_space_group_name_H-M 'P -1'
_atom_sites_solution_hydrogens difmap
_atom_sites_solution_primary other
_audit_creation_date 2017-10-26
_audit_creation_method CRYSTALS_ver_14.61_build_6236
_audit_update_record
;
2021-05-14 deposited with the CCDC.	2024-11-21 downloaded from the CCDC.
;
_cell_angle_alpha 91.7747(18)
_cell_angle_beta 92.4701(18)
_cell_angle_gamma 102.405(2)
_cell_formula_units_Z 2
_cell_length_a 9.1022(6)
_cell_length_b 9.6658(7)
_cell_length_c 20.7479(13)
_cell_measurement_reflns_used 9937
_cell_measurement_temperature 173
_cell_measurement_theta_max 31
_cell_measurement_theta_min 2
_cell_volume 1779.6(2)
_computing_cell_refinement 'Apex2 (Bruker AXS, 2006)'
_computing_data_collection 'Apex2 (Bruker AXS, 2006)'
_computing_data_reduction 'Apex2 (Bruker AXS, 2006)'
_computing_molecular_graphics 'CAMERON (Watkin et al., 1996)'
_computing_publication_material 'CRYSTALS (Betteridge et al., 2003)'
_computing_structure_refinement 'CRYSTALS (Betteridge et al., 2003)'
_computing_structure_solution 'Superflip (Palatinus & Chapuis, 2007)'
_diffrn_ambient_temperature 173
_diffrn_measured_fraction_theta_full 0.979
_diffrn_measured_fraction_theta_max 0.904
_diffrn_measurement_device Area
_diffrn_measurement_device_type 'Bruker Kappa Apex2'
_diffrn_measurement_method '\f & \w scans'
_diffrn_radiation_monochromator graphite
_diffrn_radiation_type 'Mo K\a'
_diffrn_radiation_wavelength 0.71073
_diffrn_reflns_av_R_equivalents 0.000
_diffrn_reflns_limit_h_max 13
_diffrn_reflns_limit_h_min -13
_diffrn_reflns_limit_k_max 14
_diffrn_reflns_limit_k_min -14
_diffrn_reflns_limit_l_max 30
_diffrn_reflns_limit_l_min 0
_diffrn_reflns_number 11401
_diffrn_reflns_theta_full 25.146
_diffrn_reflns_theta_max 32.238
_diffrn_reflns_theta_min 1.967
_diffrn_standards_number 0
_exptl_absorpt_coefficient_mu 0.149
_exptl_absorpt_correction_T_max 0.99
_exptl_absorpt_correction_T_min 0.96
_exptl_absorpt_correction_type multi-scan
_exptl_absorpt_process_details 'SADABS (Siemens, 1996)'
_exptl_crystal_colour colorless
_exptl_crystal_density_diffrn 1.132
_exptl_crystal_density_method 'not measured'
_exptl_crystal_description plate
_exptl_crystal_F_000 644
_exptl_crystal_size_max 0.350
_exptl_crystal_size_mid 0.300
_exptl_crystal_size_min 0.100
_refine_diff_density_max 0.48
_refine_diff_density_min -0.43
_refine_ls_extinction_method None
_refine_ls_goodness_of_fit_ref 1.0066
_refine_ls_hydrogen_treatment constr
_refine_ls_matrix_type full
_refine_ls_number_parameters 397
_refine_ls_number_reflns 11374
_refine_ls_number_restraints 0
_refine_ls_R_factor_all 0.0788
_refine_ls_R_factor_gt 0.0569
_refine_ls_shift/su_max 0.0005205
_refine_ls_shift/su_mean 0.0000764
_refine_ls_structure_factor_coef Fsqd
_refine_ls_weighting_details
;
 Method= Modified Sheldrick 
 w=1/[\s^2^(F^2^) + ( 0.11P)^2^ + 0.63P] 
 ,where P=(max(Fo^2^,0) + 2Fc^2^)/3 
;
_refine_ls_weighting_scheme calc
_refine_ls_wR_factor_all 0.1878
_refine_ls_wR_factor_gt 0.1728
_refine_ls_wR_factor_ref 0.1878
_reflns_limit_h_max 13
_reflns_limit_h_min -13
_reflns_limit_k_max 14
_reflns_limit_k_min -14
_reflns_limit_l_max 30
_reflns_limit_l_min 0
_reflns_number_gt 8541
_reflns_number_total 11401
_reflns_threshold_expression I>2.0\s(I)
_oxford_diffrn_Wilson_B_factor 2.27
_oxford_diffrn_Wilson_scale 36.75
_oxford_refine_ls_r_factor_ref 0.0788
_oxford_refine_ls_scale 0.17346(12)
_oxford_reflns_number_all 11374
_oxford_reflns_threshold_expression_ref I>-3.0\s(I)
_oxford_structure_analysis_title 'twin4 in P-1'
_cod_data_source_file d4sc05396f2.cif
_cod_data_source_block 17144
_cod_depositor_comments
;
The following automatic conversions were performed:

data item '_atom_sites_solution_primary' value 'Other' was changed to
'other' in accordance with the
/home/data/users/saulius/crontab/automatic-downloads/rss-feeds/RSC/lib/dictionaries/cif_core.dic
dictionary named 'cif_core.dic' version 2.4.2 last updated on
2011-04-26.

Automatic conversion script
Id: cif_fix_values 8170 2020-07-09 18:12:32Z antanas 
;
_cod_original_sg_symbol_H-M 'P -1 '
_cod_database_code 1573290

loop_
_symmetry_equiv_pos_as_xyz
x,y,z
-x,-y,-z

loop_
_atom_site_label
_atom_site_type_symbol
_atom_site_fract_x
_atom_site_fract_y
_atom_site_fract_z
_atom_site_U_iso_or_equiv
_atom_site_occupancy
_atom_site_adp_type
_atom_site_refinement_flags_posn
_atom_site_refinement_flags_adp
_atom_site_refinement_flags_occupancy
_atom_site_disorder_assembly
_atom_site_disorder_group
_atom_site_attached_hydrogens
P1 P 0.80695(5) 0.37800(4) 0.13068(2) 0.0275 1.0000 Uani . . . . . .
P2 P 0.68331(5) -0.04538(5) 0.340679(18) 0.0274 1.0000 Uani . . . . . .
C1 C 0.85614(18) 0.21099(18) 0.12669(8) 0.0294 1.0000 Uani . . . . . .
C2 C 0.91146(18) 0.10821(17) 0.12608(7) 0.0272 1.0000 Uani . . . . . .
C3 C 0.97508(17) -0.01467(17) 0.12526(7) 0.0252 1.0000 Uani . . . . . .
C4 C 1.0734(2) -0.0366(2) 0.07790(9) 0.0368 1.0000 Uani . . . . . .
C5 C 1.1320(2) -0.1573(3) 0.07657(11) 0.0487 1.0000 Uani . . . . . .
C6 C 1.0955(3) -0.2576(2) 0.12277(13) 0.0514 1.0000 Uani . . . . . .
C7 C 1.0002(2) -0.23759(19) 0.17026(10) 0.0391 1.0000 Uani . . . . . .
C8 C 0.93866(17) -0.11674(16) 0.17250(7) 0.0251 1.0000 Uani . . . . . .
C9 C 0.84414(19) -0.09513(17) 0.22368(7) 0.0280 1.0000 Uani . . . . . .
C10 C 0.7750(2) -0.07333(18) 0.26964(7) 0.0304 1.0000 Uani . . . . . .
C11 C 0.71084(17) 0.37826(16) 0.05116(7) 0.0250 1.0000 Uani . . . . . .
C12 C 0.76251(18) 0.49221(17) 0.01235(8) 0.0289 1.0000 Uani . . . . . .
C13 C 0.69291(19) 0.50143(19) -0.04824(8) 0.0317 1.0000 Uani . . . . . .
C14 C 0.57161(19) 0.3946(2) -0.06894(8) 0.0322 1.0000 Uani . . . . . .
C15 C 0.51697(19) 0.27824(19) -0.03144(8) 0.0318 1.0000 Uani . . . . . .
C16 C 0.58816(18) 0.27220(17) 0.02885(8) 0.0275 1.0000 Uani . . . . . .
C17 C 0.7488(2) 0.6246(2) -0.09006(10) 0.0462 1.0000 Uani . . . . . .
C18 C 0.3844(3) 0.1648(3) -0.05551(11) 0.0503 1.0000 Uani . . . . . .
C19 C 0.64939(18) 0.34439(18) 0.18420(7) 0.0284 1.0000 Uani . . . . . .
C20 C 0.5604(2) 0.21073(19) 0.19418(8) 0.0323 1.0000 Uani . . . . . .
C21 C 0.4394(2) 0.1964(2) 0.23448(8) 0.0360 1.0000 Uani . . . . . .
C22 C 0.4128(3) 0.3158(3) 0.26531(10) 0.0482 1.0000 Uani . . . . . .
C23 C 0.5011(3) 0.4498(3) 0.25752(11) 0.0532 1.0000 Uani . . . . . .
C24 C 0.6191(2) 0.4628(2) 0.21637(9) 0.0382 1.0000 Uani . . . . . .
C25 C 0.3423(3) 0.0523(3) 0.24444(11) 0.0515 1.0000 Uani . . . . . .
C26 C 0.4729(5) 0.5810(4) 0.2928(2) 0.1045 1.0000 Uani . . . . . .
C27 C 0.80689(18) -0.10931(16) 0.40006(7) 0.0264 1.0000 Uani . . . . . .
C28 C 0.9513(2) -0.12677(19) 0.38801(8) 0.0314 1.0000 Uani . . . . . .
C29 C 1.0402(2) -0.1732(2) 0.43535(9) 0.0359 1.0000 Uani . . . . . .
C30 C 0.9821(2) -0.2012(2) 0.49600(8) 0.0360 1.0000 Uani . . . . . .
C31 C 0.8389(2) -0.18458(19) 0.50949(8) 0.0338 1.0000 Uani . . . . . .
C32 C 0.7507(2) -0.13993(19) 0.46094(7) 0.0311 1.0000 Uani . . . . . .
C33 C 1.1964(3) -0.1919(3) 0.42197(11) 0.0566 1.0000 Uani . . . . . .
C34 C 0.7799(3) -0.2147(3) 0.57557(9) 0.0495 1.0000 Uani . . . . . .
C35 C 0.7465(2) 0.14777(18) 0.35333(8) 0.0313 1.0000 Uani . . . . . .
C36 C 0.8632(2) 0.2300(2) 0.32116(9) 0.0376 1.0000 Uani . . . . . .
C37 C 0.9053(3) 0.3762(2) 0.33441(10) 0.0474 1.0000 Uani . . . . . .
C38 C 0.8292(3) 0.4378(2) 0.38062(12) 0.0550 1.0000 Uani . . . . . .
C39 C 0.7119(3) 0.3571(2) 0.41325(12) 0.0516 1.0000 Uani . . . . . .
C40 C 0.6710(2) 0.2124(2) 0.39867(10) 0.0405 1.0000 Uani . . . . . .
C41 C 1.0313(4) 0.4641(3) 0.29874(14) 0.0725 1.0000 Uani . . . . . .
C42 C 0.6302(4) 0.4272(3) 0.46274(18) 0.0837 1.0000 Uani . . . . . .
H41 H 1.1002 0.0321 0.0463 0.0441 1.0000 Uiso R . . . . .
H51 H 1.1977 -0.1715 0.0438 0.0584 1.0000 Uiso R . . . . .
H61 H 1.1361 -0.3402 0.1217 0.0617 1.0000 Uiso R . . . . .
H71 H 0.9758 -0.3067 0.2019 0.0470 1.0000 Uiso R . . . . .
H121 H 0.8462 0.5645 0.0273 0.0347 1.0000 Uiso R . . . . .
H141 H 0.5235 0.4003 -0.1100 0.0386 1.0000 Uiso R . . . . .
H161 H 0.5526 0.1946 0.0552 0.0330 1.0000 Uiso R . . . . .
H171 H 0.6888 0.6136 -0.1293 0.0555 1.0000 Uiso R . . . . .
H172 H 0.8507 0.6274 -0.0993 0.0555 1.0000 Uiso R . . . . .
H173 H 0.7422 0.7104 -0.0679 0.0555 1.0000 Uiso R . . . . .
H181 H 0.3629 0.0946 -0.0242 0.0604 1.0000 Uiso R . . . . .
H182 H 0.4072 0.1225 -0.0947 0.0604 1.0000 Uiso R . . . . .
H183 H 0.2993 0.2055 -0.0629 0.0604 1.0000 Uiso R . . . . .
H201 H 0.5822 0.1290 0.1734 0.0387 1.0000 Uiso R . . . . .
H221 H 0.3309 0.3063 0.2929 0.0578 1.0000 Uiso R . . . . .
H241 H 0.6801 0.5538 0.2101 0.0458 1.0000 Uiso R . . . . .
H251 H 0.2658 0.0615 0.2730 0.0619 1.0000 Uiso R . . . . .
H252 H 0.4026 -0.0071 0.2625 0.0619 1.0000 Uiso R . . . . .
H253 H 0.2972 0.0117 0.2041 0.0619 1.0000 Uiso R . . . . .
H261 H 0.5447 0.6619 0.2812 0.1252 1.0000 Uiso R . . . . .
H262 H 0.4823 0.5703 0.3381 0.1252 1.0000 Uiso R . . . . .
H263 H 0.3743 0.5928 0.2813 0.1252 1.0000 Uiso R . . . . .
H281 H 0.9898 -0.1066 0.3467 0.0376 1.0000 Uiso R . . . . .
H301 H 1.0422 -0.2323 0.5287 0.0432 1.0000 Uiso R . . . . .
H321 H 0.6516 -0.1302 0.4694 0.0373 1.0000 Uiso R . . . . .
H331 H 1.2403 -0.2239 0.4595 0.0680 1.0000 Uiso R . . . . .
H332 H 1.2566 -0.1038 0.4107 0.0680 1.0000 Uiso R . . . . .
H333 H 1.1907 -0.2597 0.3873 0.0680 1.0000 Uiso R . . . . .
H341 H 0.6808 -0.1982 0.5766 0.0594 1.0000 Uiso R . . . . .
H342 H 0.8436 -0.1541 0.6070 0.0594 1.0000 Uiso R . . . . .
H343 H 0.7780 -0.3108 0.5847 0.0594 1.0000 Uiso R . . . . .
H361 H 0.9144 0.1866 0.2901 0.0450 1.0000 Uiso R . . . . .
H381 H 0.8582 0.5370 0.3900 0.0661 1.0000 Uiso R . . . . .
H401 H 0.5900 0.1563 0.4199 0.0485 1.0000 Uiso R . . . . .
H411 H 1.0463 0.5607 0.3131 0.0869 1.0000 Uiso R . . . . .
H412 H 1.1213 0.4315 0.3070 0.0869 1.0000 Uiso R . . . . .
H413 H 1.0056 0.4556 0.2537 0.0869 1.0000 Uiso R . . . . .
H421 H 0.5541 0.3575 0.4803 0.1005 1.0000 Uiso R . . . . .
H422 H 0.7000 0.4720 0.4964 0.1005 1.0000 Uiso R . . . . .
H423 H 0.5856 0.4960 0.4425 0.1005 1.0000 Uiso R . . . . .

loop_
_atom_site_aniso_label
_atom_site_aniso_U_11
_atom_site_aniso_U_22
_atom_site_aniso_U_33
_atom_site_aniso_U_23
_atom_site_aniso_U_13
_atom_site_aniso_U_12
P1 0.0235(2) 0.0230(2) 0.0360(2) 0.00395(15) -0.00175(15) 0.00528(15)
P2 0.0301(2) 0.0282(2) 0.02292(18) -0.00089(14) -0.00108(14) 0.00492(16)
C1 0.0235(7) 0.0282(8) 0.0371(8) 0.0076(6) -0.0005(6) 0.0066(6)
C2 0.0252(7) 0.0281(8) 0.0287(7) 0.0067(5) 0.0018(5) 0.0055(6)
C3 0.0233(7) 0.0272(7) 0.0259(7) -0.0005(5) -0.0005(5) 0.0078(6)
C4 0.0322(9) 0.0461(11) 0.0333(8) -0.0008(7) 0.0081(7) 0.0105(8)
C5 0.0391(11) 0.0531(13) 0.0566(12) -0.0191(10) 0.0118(9) 0.0170(9)
C6 0.0464(12) 0.0324(10) 0.0800(15) -0.0125(9) 0.0056(10) 0.0201(9)
C7 0.0420(10) 0.0224(8) 0.0551(11) 0.0011(7) 0.0000(8) 0.0120(7)
C8 0.0266(7) 0.0219(7) 0.0271(7) -0.0025(5) -0.0035(5) 0.0072(6)
C9 0.0352(8) 0.0231(7) 0.0249(7) 0.0022(5) -0.0029(6) 0.0055(6)
C10 0.0378(9) 0.0279(8) 0.0245(7) 0.0019(5) -0.0021(6) 0.0056(7)
C11 0.0226(7) 0.0231(7) 0.0313(7) 0.0033(5) 0.0039(5) 0.0085(6)
C12 0.0238(7) 0.0245(7) 0.0398(8) 0.0070(6) 0.0059(6) 0.0064(6)
C13 0.0304(8) 0.0325(8) 0.0367(8) 0.0113(6) 0.0119(6) 0.0138(7)
C14 0.0308(8) 0.0404(9) 0.0297(7) 0.0058(6) 0.0041(6) 0.0160(7)
C15 0.0275(8) 0.0327(8) 0.0348(8) -0.0006(6) 0.0007(6) 0.0065(6)
C16 0.0266(7) 0.0240(7) 0.0326(7) 0.0032(5) 0.0021(6) 0.0064(6)
C17 0.0462(11) 0.0444(12) 0.0509(11) 0.0225(9) 0.0131(9) 0.0110(9)
C18 0.0471(12) 0.0491(13) 0.0467(11) -0.0022(9) -0.0105(9) -0.0043(10)
C19 0.0292(8) 0.0290(8) 0.0268(7) 0.0025(5) -0.0039(5) 0.0069(6)
C20 0.0321(8) 0.0314(8) 0.0329(8) 0.0054(6) -0.0019(6) 0.0061(7)
C21 0.0342(9) 0.0419(10) 0.0294(8) 0.0097(7) -0.0028(6) 0.0026(7)
C22 0.0472(12) 0.0583(14) 0.0364(9) -0.0019(8) 0.0119(8) 0.0040(10)
C23 0.0541(13) 0.0512(13) 0.0506(12) -0.0165(9) 0.0156(10) 0.0034(10)
C24 0.0395(10) 0.0345(9) 0.0382(9) -0.0056(7) 0.0030(7) 0.0036(8)
C25 0.0430(11) 0.0507(13) 0.0562(12) 0.0205(10) 0.0024(9) -0.0027(10)
C26 0.105(3) 0.070(2) 0.129(3) -0.046(2) 0.069(2) -0.0077(19)
C27 0.0313(8) 0.0231(7) 0.0232(6) 0.0004(5) -0.0007(5) 0.0031(6)
C28 0.0351(8) 0.0328(8) 0.0262(7) -0.0015(6) 0.0011(6) 0.0076(7)
C29 0.0356(9) 0.0366(9) 0.0359(8) -0.0050(7) -0.0035(7) 0.0110(7)
C30 0.0424(10) 0.0321(9) 0.0317(8) 0.0020(6) -0.0094(7) 0.0063(7)
C31 0.0401(9) 0.0324(9) 0.0251(7) 0.0037(6) -0.0027(6) 0.0000(7)
C32 0.0334(8) 0.0329(8) 0.0256(7) 0.0028(6) 0.0012(6) 0.0040(7)
C33 0.0441(12) 0.0819(18) 0.0502(12) -0.0049(11) -0.0020(9) 0.0292(12)
C34 0.0517(12) 0.0634(14) 0.0290(8) 0.0139(8) 0.0006(8) 0.0011(10)
C35 0.0348(8) 0.0286(8) 0.0305(7) -0.0002(6) -0.0092(6) 0.0090(7)
C36 0.0435(10) 0.0337(9) 0.0329(8) 0.0052(6) -0.0095(7) 0.0041(8)
C37 0.0553(12) 0.0314(9) 0.0495(11) 0.0098(8) -0.0233(9) 0.0002(9)
C38 0.0654(15) 0.0275(9) 0.0717(15) -0.0038(9) -0.0284(12) 0.0158(10)
C39 0.0504(12) 0.0383(11) 0.0687(14) -0.0140(9) -0.0141(10) 0.0213(10)
C40 0.0378(10) 0.0356(10) 0.0499(10) -0.0076(7) -0.0064(8) 0.0150(8)
C41 0.0824(19) 0.0471(14) 0.0729(17) 0.0240(12) -0.0211(14) -0.0175(13)
C42 0.080(2) 0.0578(17) 0.119(3) -0.0370(17) -0.0002(18) 0.0346(16)

loop_
_atom_type_symbol
_atom_type_scat_dispersion_real
_atom_type_scat_dispersion_imag
_atom_type_scat_Cromer_Mann_a1
_atom_type_scat_Cromer_Mann_b1
_atom_type_scat_Cromer_Mann_a2
_atom_type_scat_Cromer_Mann_b2
_atom_type_scat_Cromer_Mann_a3
_atom_type_scat_Cromer_Mann_b3
_atom_type_scat_Cromer_Mann_a4
_atom_type_scat_Cromer_Mann_b4
_atom_type_scat_Cromer_Mann_c
_atom_type_scat_source
C 0.0033 0.0016 2.3100 20.8439 1.0200 10.2075 1.5886 0.5687 0.8650 51.6512 0.2156 'International Tables Vol C 4.2.6.8 and 6.1.1.4'
H 0.0000 0.0000 0.4930 10.5109 0.3229 26.1257 0.1402 3.1424 0.0408 57.7998 0.0030 'International Tables Vol C 4.2.6.8 and 6.1.1.4'
P 0.1023 0.0942 6.4345 1.9067 4.1791 27.1570 1.7800 0.5260 1.4908 68.1645 1.1149 'International Tables Vol C 4.2.6.8 and 6.1.1.4'

loop_
_geom_angle_atom_site_label_1
_geom_angle_site_symmetry_1
_geom_angle_atom_site_label_2
_geom_angle_site_symmetry_2
_geom_angle_atom_site_label_3
_geom_angle_site_symmetry_3
_geom_angle
_geom_angle_publ_flag
C1 . P1 . C11 . 100.97(7) yes
C1 . P1 . C19 . 101.55(8) yes
C11 . P1 . C19 . 102.29(7) yes
C10 . P2 . C27 . 99.28(8) yes
C10 . P2 . C35 . 100.61(8) yes
C27 . P2 . C35 . 101.37(7) yes
P1 . C1 . C2 . 170.18(15) yes
C1 . C2 . C3 . 179.26(17) yes
C2 . C3 . C4 . 121.05(15) yes
C2 . C3 . C8 . 120.13(14) yes
C4 . C3 . C8 . 118.82(15) yes
C3 . C4 . C5 . 120.73(18) yes
C3 . C4 . H41 . 119.6 no
C5 . C4 . H41 . 119.6 no
C4 . C5 . C6 . 120.29(18) yes
C4 . C5 . H51 . 119.8 no
C6 . C5 . H51 . 119.9 no
C5 . C6 . C7 . 120.02(19) yes
C5 . C6 . H61 . 120.0 no
C7 . C6 . H61 . 120.0 no
C6 . C7 . C8 . 120.84(19) yes
C6 . C7 . H71 . 119.6 no
C8 . C7 . H71 . 119.6 no
C3 . C8 . C7 . 119.29(15) yes
C3 . C8 . C9 . 120.62(14) yes
C7 . C8 . C9 . 120.05(15) yes
C8 . C9 . C10 . 174.85(17) yes
P2 . C10 . C9 . 175.88(15) yes
P1 . C11 . C12 . 117.61(12) yes
P1 . C11 . C16 . 123.07(12) yes
C12 . C11 . C16 . 119.31(15) yes
C11 . C12 . C13 . 120.92(15) yes
C11 . C12 . H121 . 119.5 no
C13 . C12 . H121 . 119.5 no
C12 . C13 . C14 . 118.35(15) yes
C12 . C13 . C17 . 120.85(17) yes
C14 . C13 . C17 . 120.80(17) yes
C13 . C14 . C15 . 122.35(15) yes
C13 . C14 . H141 . 118.8 no
C15 . C14 . H141 . 118.8 no
C14 . C15 . C16 . 118.03(15) yes
C14 . C15 . C18 . 120.72(16) yes
C16 . C15 . C18 . 121.25(17) yes
C11 . C16 . C15 . 121.05(15) yes
C11 . C16 . H161 . 119.5 no
C15 . C16 . H161 . 119.5 no
C13 . C17 . H171 . 109.5 no
C13 . C17 . H172 . 109.5 no
H171 . C17 . H172 . 109.5 no
C13 . C17 . H173 . 109.4 no
H171 . C17 . H173 . 109.5 no
H172 . C17 . H173 . 109.5 no
C15 . C18 . H181 . 109.5 no
C15 . C18 . H182 . 109.5 no
H181 . C18 . H182 . 109.5 no
C15 . C18 . H183 . 109.5 no
H181 . C18 . H183 . 109.5 no
H182 . C18 . H183 . 109.5 no
P1 . C19 . C20 . 124.68(13) yes
P1 . C19 . C24 . 116.06(13) yes
C20 . C19 . C24 . 119.26(16) yes
C19 . C20 . C21 . 120.44(17) yes
C19 . C20 . H201 . 119.8 no
C21 . C20 . H201 . 119.8 no
C20 . C21 . C22 . 118.62(18) yes
C20 . C21 . C25 . 120.34(19) yes
C22 . C21 . C25 . 121.04(19) yes
C21 . C22 . C23 . 122.38(19) yes
C21 . C22 . H221 . 118.8 no
C23 . C22 . H221 . 118.8 no
C22 . C23 . C24 . 118.4(2) yes
C22 . C23 . C26 . 122.1(2) yes
C24 . C23 . C26 . 119.5(2) yes
C19 . C24 . C23 . 120.92(19) yes
C19 . C24 . H241 . 119.5 no
C23 . C24 . H241 . 119.5 no
C21 . C25 . H251 . 109.4 no
C21 . C25 . H252 . 109.5 no
H251 . C25 . H252 . 109.5 no
C21 . C25 . H253 . 109.5 no
H251 . C25 . H253 . 109.5 no
H252 . C25 . H253 . 109.5 no
C23 . C26 . H261 . 109.5 no
C23 . C26 . H262 . 109.4 no
H261 . C26 . H262 . 109.5 no
C23 . C26 . H263 . 109.6 no
H261 . C26 . H263 . 109.5 no
H262 . C26 . H263 . 109.5 no
P2 . C27 . C28 . 124.00(12) yes
P2 . C27 . C32 . 116.96(13) yes
C28 . C27 . C32 . 119.03(15) yes
C27 . C28 . C29 . 121.23(15) yes
C27 . C28 . H281 . 119.4 no
C29 . C28 . H281 . 119.4 no
C28 . C29 . C30 . 118.59(17) yes
C28 . C29 . C33 . 120.95(18) yes
C30 . C29 . C33 . 120.46(18) yes
C29 . C30 . C31 . 121.53(16) yes
C29 . C30 . H301 . 119.2 no
C31 . C30 . H301 . 119.2 no
C30 . C31 . C32 . 118.93(15) yes
C30 . C31 . C34 . 120.28(17) yes
C32 . C31 . C34 . 120.79(18) yes
C27 . C32 . C31 . 120.67(17) yes
C27 . C32 . H321 . 119.7 no
C31 . C32 . H321 . 119.7 no
C29 . C33 . H331 . 109.5 no
C29 . C33 . H332 . 109.5 no
H331 . C33 . H332 . 109.5 no
C29 . C33 . H333 . 109.4 no
H331 . C33 . H333 . 109.5 no
H332 . C33 . H333 . 109.5 no
C31 . C34 . H341 . 109.5 no
C31 . C34 . H342 . 109.5 no
H341 . C34 . H342 . 109.5 no
C31 . C34 . H343 . 109.5 no
H341 . C34 . H343 . 109.5 no
H342 . C34 . H343 . 109.5 no
P2 . C35 . C36 . 124.04(14) yes
P2 . C35 . C40 . 116.38(15) yes
C36 . C35 . C40 . 119.58(18) yes
C35 . C36 . C37 . 120.2(2) yes
C35 . C36 . H361 . 119.9 no
C37 . C36 . H361 . 119.9 no
C36 . C37 . C38 . 119.0(2) yes
C36 . C37 . C41 . 119.6(2) yes
C38 . C37 . C41 . 121.4(2) yes
C37 . C38 . C39 . 121.5(2) yes
C37 . C38 . H381 . 119.2 no
C39 . C38 . H381 . 119.2 no
C38 . C39 . C40 . 118.4(2) yes
C38 . C39 . C42 . 120.4(2) yes
C40 . C39 . C42 . 121.2(3) yes
C35 . C40 . C39 . 121.2(2) yes
C35 . C40 . H401 . 119.4 no
C39 . C40 . H401 . 119.4 no
C37 . C41 . H411 . 109.5 no
C37 . C41 . H412 . 109.5 no
H411 . C41 . H412 . 109.5 no
C37 . C41 . H413 . 109.5 no
H411 . C41 . H413 . 109.5 no
H412 . C41 . H413 . 109.5 no
C39 . C42 . H421 . 109.5 no
C39 . C42 . H422 . 109.5 no
H421 . C42 . H422 . 109.5 no
C39 . C42 . H423 . 109.5 no
H421 . C42 . H423 . 109.5 no
H422 . C42 . H423 . 109.5 no

loop_
_geom_bond_atom_site_label_1
_geom_bond_site_symmetry_1
_geom_bond_atom_site_label_2
_geom_bond_site_symmetry_2
_geom_bond_distance
_geom_bond_publ_flag
P1 . C1 . 1.7659(18) yes
P1 . C11 . 1.8343(16) yes
P1 . C19 . 1.8315(17) yes
P2 . C10 . 1.7663(17) yes
P2 . C27 . 1.8415(16) yes
P2 . C35 . 1.8386(18) yes
C1 . C2 . 1.206(2) yes
C2 . C3 . 1.429(2) yes
C3 . C4 . 1.398(2) yes
C3 . C8 . 1.411(2) yes
C4 . C5 . 1.384(3) yes
C4 . H41 . 0.950 no
C5 . C6 . 1.384(4) yes
C5 . H51 . 0.950 no
C6 . C7 . 1.376(3) yes
C6 . H61 . 0.950 no
C7 . C8 . 1.400(2) yes
C7 . H71 . 0.950 no
C8 . C9 . 1.433(2) yes
C9 . C10 . 1.203(2) yes
C11 . C12 . 1.396(2) yes
C11 . C16 . 1.395(2) yes
C12 . C13 . 1.397(2) yes
C12 . H121 . 0.950 no
C13 . C14 . 1.383(3) yes
C13 . C17 . 1.507(2) yes
C14 . C15 . 1.402(2) yes
C14 . H141 . 0.950 no
C15 . C16 . 1.392(2) yes
C15 . C18 . 1.501(3) yes
C16 . H161 . 0.950 no
C17 . H171 . 0.950 no
C17 . H172 . 0.950 no
C17 . H173 . 0.950 no
C18 . H181 . 0.950 no
C18 . H182 . 0.950 no
C18 . H183 . 0.950 no
C19 . C20 . 1.396(2) yes
C19 . C24 . 1.391(2) yes
C20 . C21 . 1.397(3) yes
C20 . H201 . 0.950 no
C21 . C22 . 1.374(3) yes
C21 . C25 . 1.506(3) yes
C22 . C23 . 1.388(3) yes
C22 . H221 . 0.950 no
C23 . C24 . 1.388(3) yes
C23 . C26 . 1.519(4) yes
C24 . H241 . 0.950 no
C25 . H251 . 0.950 no
C25 . H252 . 0.950 no
C25 . H253 . 0.950 no
C26 . H261 . 0.950 no
C26 . H262 . 0.950 no
C26 . H263 . 0.950 no
C27 . C28 . 1.393(2) yes
C27 . C32 . 1.400(2) yes
C28 . C29 . 1.391(2) yes
C28 . H281 . 0.950 no
C29 . C30 . 1.397(3) yes
C29 . C33 . 1.508(3) yes
C30 . C31 . 1.386(3) yes
C30 . H301 . 0.950 no
C31 . C32 . 1.397(2) yes
C31 . C34 . 1.508(2) yes
C32 . H321 . 0.950 no
C33 . H331 . 0.950 no
C33 . H332 . 0.950 no
C33 . H333 . 0.950 no
C34 . H341 . 0.950 no
C34 . H342 . 0.950 no
C34 . H343 . 0.950 no
C35 . C36 . 1.392(3) yes
C35 . C40 . 1.397(3) yes
C36 . C37 . 1.397(3) yes
C36 . H361 . 0.950 no
C37 . C38 . 1.397(4) yes
C37 . C41 . 1.510(4) yes
C38 . C39 . 1.394(4) yes
C38 . H381 . 0.950 no
C39 . C40 . 1.388(3) yes
C39 . C42 . 1.519(4) yes
C40 . H401 . 0.950 no
C41 . H411 . 0.950 no
C41 . H412 . 0.950 no
C41 . H413 . 0.950 no
C42 . H421 . 0.950 no
C42 . H422 . 0.950 no
C42 . H423 . 0.950 no

loop_
_geom_torsion_atom_site_label_1
_geom_torsion_atom_site_label_2
_geom_torsion_atom_site_label_3
_geom_torsion_atom_site_label_4
_geom_torsion
_geom_torsion_site_symmetry_1
_geom_torsion_site_symmetry_2
_geom_torsion_site_symmetry_3
_geom_torsion_site_symmetry_4
_geom_torsion_publ_flag
C1 P1 C11 C12 -125.54(13) . . . . no
C1 P1 C11 C16 55.78(15) . . . . no
C19 P1 C11 C12 129.92(13) . . . . no
C19 P1 C11 C16 -48.76(15) . . . . no
C1 P1 C19 C20 -22.91(16) . . . . no
C1 P1 C19 C24 157.21(13) . . . . no
C11 P1 C19 C20 81.17(15) . . . . no
C11 P1 C19 C24 -98.71(14) . . . . no
C10 P2 C27 C28 17.26(16) . . . . no
C10 P2 C27 C32 -163.54(13) . . . . no
C35 P2 C27 C28 -85.63(15) . . . . no
C35 P2 C27 C32 93.56(14) . . . . no
C10 P2 C35 C36 -13.10(17) . . . . no
C10 P2 C35 C40 167.36(15) . . . . no
C27 P2 C35 C36 88.74(16) . . . . no
C27 P2 C35 C40 -90.81(15) . . . . no
C2 C3 C4 C5 -178.59(18) . . . . no
C8 C3 C4 C5 1.1(3) . . . . no
C2 C3 C8 C7 178.96(15) . . . . no
C2 C3 C8 C9 -3.3(2) . . . . no
C4 C3 C8 C7 -0.8(2) . . . . no
C4 C3 C8 C9 177.00(15) . . . . no
C3 C4 C5 C6 -0.8(3) . . . . no
C4 C5 C6 C7 0.1(3) . . . . no
C5 C6 C7 C8 0.2(3) . . . . no
C6 C7 C8 C3 0.1(3) . . . . no
C6 C7 C8 C9 -177.68(19) . . . . no
P1 C11 C12 C13 -178.58(13) . . . . no
C16 C11 C12 C13 0.2(2) . . . . no
P1 C11 C16 C15 178.79(13) . . . . no
C12 C11 C16 C15 0.1(3) . . . . no
C11 C12 C13 C14 -0.2(3) . . . . no
C11 C12 C13 C17 179.96(16) . . . . no
C12 C13 C14 C15 -0.1(3) . . . . no
C17 C13 C14 C15 179.76(17) . . . . no
C13 C14 C15 C16 0.4(3) . . . . no
C13 C14 C15 C18 179.67(19) . . . . no
C14 C15 C16 C11 -0.4(3) . . . . no
C18 C15 C16 C11 -179.66(18) . . . . no
P1 C19 C20 C21 -177.94(13) . . . . no
C24 C19 C20 C21 1.9(3) . . . . no
P1 C19 C24 C23 179.22(16) . . . . no
C20 C19 C24 C23 -0.7(3) . . . . no
C19 C20 C21 C22 -1.8(3) . . . . no
C19 C20 C21 C25 179.16(17) . . . . no
C20 C21 C22 C23 0.4(3) . . . . no
C25 C21 C22 C23 179.4(2) . . . . no
C21 C22 C23 C24 0.8(4) . . . . no
C21 C22 C23 C26 -178.8(3) . . . . no
C22 C23 C24 C19 -0.7(3) . . . . no
C26 C23 C24 C19 178.9(2) . . . . no
P2 C27 C28 C29 178.86(14) . . . . no
C32 C27 C28 C29 -0.3(3) . . . . no
P2 C27 C32 C31 -177.93(13) . . . . no
C28 C27 C32 C31 1.3(2) . . . . no
C27 C28 C29 C30 -0.5(3) . . . . no
C27 C28 C29 C33 180.00(19) . . . . no
C28 C29 C30 C31 0.4(3) . . . . no
C33 C29 C30 C31 179.9(2) . . . . no
C29 C30 C31 C32 0.6(3) . . . . no
C29 C30 C31 C34 -179.57(19) . . . . no
C30 C31 C32 C27 -1.4(3) . . . . no
C34 C31 C32 C27 178.70(18) . . . . no
P2 C35 C36 C37 -179.12(16) . . . . no
C40 C35 C36 C37 0.4(3) . . . . no
P2 C35 C40 C39 178.35(17) . . . . no
C36 C35 C40 C39 -1.2(3) . . . . no
C35 C36 C37 C38 0.4(3) . . . . no
C35 C36 C37 C41 -179.5(2) . . . . no
C36 C37 C38 C39 -0.5(4) . . . . no
C41 C37 C38 C39 179.4(3) . . . . no
C37 C38 C39 C40 -0.2(4) . . . . no
C37 C38 C39 C42 -179.4(3) . . . . no
C38 C39 C40 C35 1.1(3) . . . . no
C42 C39 C40 C35 -179.8(2) . . . . no
